data_1569489
loop_
_publ_author_name
'Guo, Shen-Yi'
'Zhang, Zhuo-Ang'
'Tong, Shuo'
'Guo, Qing-Hui'
'Hua, Ruimao'
'Wang, Mei-Xiang'

_publ_section_title
;
 Tetrahomo corona[4]arene-based spirophanes: synthesis, structure, and
 properties.
;
_journal_issue 31
_journal_name_full 'Chemical science'
_journal_page_first 8393
_journal_page_last 8400
_journal_paper_doi 10.1039/d3sc02417b
_journal_volume 14
_journal_year 2023
_chemical_formula_moiety 'C28 H16 F8 O4'
_chemical_formula_sum 'C28 H16 F8 O4'
_chemical_formula_weight 568.41
_space_group_crystal_system monoclinic
_space_group_IT_number 15
_space_group_name_Hall '-I 2ya'
_space_group_name_H-M_alt 'I 1 2/a 1'
_atom_sites_solution_hydrogens geom
_atom_sites_solution_primary dual
_audit_creation_date 2021-03-17
_audit_creation_method
;
Olex2 1.2
(compiled 2018.05.29 svn.r3508 for OlexSys, GUI svn.r5506)
;
_audit_update_record
;
2023-05-08 deposited with the CCDC.	2023-07-10 downloaded from the CCDC.
;
_cell_angle_alpha 90
_cell_angle_beta 91.2430(10)
_cell_angle_gamma 90
_cell_formula_units_Z 8
_cell_length_a 17.2008(2)
_cell_length_b 8.13200(10)
_cell_length_c 33.0797(3)
_cell_measurement_reflns_used 10360
_cell_measurement_temperature 169.99(11)
_cell_measurement_theta_max 74.8220
_cell_measurement_theta_min 2.6460
_cell_volume 4626.00(9)
_computing_cell_refinement 'CrysAlisPro 1.171.40.67a (Rigaku OD, 2019)'
_computing_data_collection 'CrysAlisPro 1.171.40.67a (Rigaku OD, 2019)'
_computing_data_reduction 'CrysAlisPro 1.171.40.67a (Rigaku OD, 2019)'
_computing_molecular_graphics 'Olex2 (Dolomanov et al., 2009)'
_computing_publication_material 'Olex2 (Dolomanov et al., 2009)'
_computing_structure_refinement 'ShelXL (Sheldrick, 2015)'
_computing_structure_solution 'ShelXT (Sheldrick, 2015)'
_diffrn_ambient_environment N~2~
_diffrn_ambient_temperature 169.99(11)
_diffrn_detector 'Hybrid Pixel Array Detector'
_diffrn_detector_area_resol_mean 10.0000
_diffrn_detector_type HyPix
_diffrn_measured_fraction_theta_full 0.997
_diffrn_measured_fraction_theta_max 0.949
_diffrn_measurement_details
;
List of Runs (angles in degrees, time in seconds):

  # Type    Start    End  Width  t~exp~   \w     \q     \k     \f   Frames
#--------------------------------------------------------------------------
  1  \w      5.00  50.00   0.50    0.30    --   47.70 -43.00  92.00   90
  2  \w     36.00  69.00   0.50    1.21    --  103.25 -61.00  30.00   66
  3  \w     32.00  66.00   0.50    1.21    --  103.25 -61.00  90.00   68
  4  \w     33.00  58.00   0.50    1.21    --  103.25 -61.00   0.00   50
  5  \w     38.00 102.00   0.50    0.30    --   47.70  43.00-116.00  128
  6  \w     96.00 169.00   0.50    1.21    --  103.25  43.00-116.00  146
  7  \w     92.00 169.00   0.50    1.21    --  103.25  45.00 -30.00  154
  8  \w     41.00  75.00   0.50    1.21    --  103.25 -61.00-180.00   68
  9  \w     33.00 100.00   0.50    1.21    --  103.25 -77.00-180.00  134
 10  \w    -44.00  19.00   0.50    0.30    --  -47.70  43.00-116.00  126
 11  \w    -23.00  28.00   0.50    0.30    --  -47.70  19.00  30.00  102
 12  \w    -67.00 -41.00   0.50    1.21    --  -99.00  61.00  60.00   52
 13  \w    -59.00 -33.00   0.50    1.21    --  -99.00  61.00  90.00   52
 14  \w    -68.00 -39.00   0.50    1.21    --  -99.00  61.00  30.00   58
 15  \w    -60.00 -27.00   0.50    1.21    --  -99.00 125.00   0.00   66
 16  \w   -111.00 -68.00   0.50    1.21    --  -99.00 125.00   0.00   86
 17  \w    -67.00 -42.00   0.50    1.21    --  -99.00  61.00-180.00   50
 18  \w   -107.00 -82.00   0.50    1.21    --  -99.00 -61.00   0.00   50
 19  \w   -120.00 -34.00   0.50    0.30    --  -47.70 -43.00  92.00  172
 20  \w   -129.00 -98.00   0.50    1.21    --  -99.00 -43.00  92.00   62
 21  \w   -168.00-116.00   0.50    1.21    --  -99.00 -61.00   0.00  104
 22  \w   -101.00 -76.00   0.50    1.21    --  -99.00 -77.00-180.00   50
 23  \w   -168.00-110.00   0.50    1.21    --  -99.00 -77.00-180.00  116
;
_diffrn_measurement_device 'four-circle diffractometer'
_diffrn_measurement_device_type 'XtaLAB Synergy R, HyPix'
_diffrn_measurement_method '\w scans'
_diffrn_orient_matrix_type 'CrysAlisPro convention (1999,Acta A55,543-557)'
_diffrn_orient_matrix_UB_11 0.0337010000
_diffrn_orient_matrix_UB_12 -0.1008736000
_diffrn_orient_matrix_UB_13 -0.0349315000
_diffrn_orient_matrix_UB_21 0.0823391000
_diffrn_orient_matrix_UB_22 0.0212684000
_diffrn_orient_matrix_UB_23 0.0185122000
_diffrn_orient_matrix_UB_31 -0.0103630000
_diffrn_orient_matrix_UB_32 -0.1589007000
_diffrn_orient_matrix_UB_33 0.0246666000
_diffrn_radiation_monochromator mirror
_diffrn_radiation_probe x-ray
_diffrn_radiation_type CuK\a
_diffrn_radiation_wavelength 1.54184
_diffrn_reflns_av_R_equivalents 0.0204
_diffrn_reflns_av_unetI/netI 0.0191
_diffrn_reflns_Laue_measured_fraction_full 0.997
_diffrn_reflns_Laue_measured_fraction_max 0.949
_diffrn_reflns_limit_h_max 21
_diffrn_reflns_limit_h_min -18
_diffrn_reflns_limit_k_max 9
_diffrn_reflns_limit_k_min -9
_diffrn_reflns_limit_l_max 41
_diffrn_reflns_limit_l_min -40
_diffrn_reflns_number 16169
_diffrn_reflns_point_group_measured_fraction_full 0.997
_diffrn_reflns_point_group_measured_fraction_max 0.949
_diffrn_reflns_theta_full 67.684
_diffrn_reflns_theta_max 75.377
_diffrn_reflns_theta_min 2.672
_diffrn_source 'Rotating-anode X-ray tube'
_diffrn_source_type 'PhotonJet R (Cu) X-ray Source'
_exptl_absorpt_coefficient_mu 1.336
_exptl_absorpt_correction_T_max 1.00000
_exptl_absorpt_correction_T_min 0.80310
_exptl_absorpt_correction_type multi-scan
_exptl_absorpt_process_details
;
CrysAlisPro 1.171.40.67a (Rigaku Oxford Diffraction, 2019)
Empirical absorption correction using spherical harmonics,
 implemented in SCALE3 ABSPACK scaling algorithm.
;
_exptl_crystal_colour 'clear colourless'
_exptl_crystal_density_diffrn 1.632
_exptl_crystal_description block
_exptl_crystal_F_000 2304
_exptl_crystal_size_max 0.2
_exptl_crystal_size_mid 0.1
_exptl_crystal_size_min 0.05
_refine_diff_density_max 0.216
_refine_diff_density_min -0.231
_refine_diff_density_rms 0.046
_refine_ls_extinction_method none
_refine_ls_goodness_of_fit_ref 1.049
_refine_ls_hydrogen_treatment constr
_refine_ls_matrix_type full
_refine_ls_number_parameters 361
_refine_ls_number_reflns 4549
_refine_ls_number_restraints 0
_refine_ls_restrained_S_all 1.049
_refine_ls_R_factor_all 0.0396
_refine_ls_R_factor_gt 0.0367
_refine_ls_shift/su_max 0.000
_refine_ls_shift/su_mean 0.000
_refine_ls_structure_factor_coef Fsqd
_refine_ls_weighting_details 'w=1/[\s^2^(Fo^2^)+(0.0491P)^2^+4.7532P] where P=(Fo^2^+2Fc^2^)/3'
_refine_ls_weighting_scheme calc
_refine_ls_wR_factor_gt 0.1005
_refine_ls_wR_factor_ref 0.1025
_reflns_Friedel_coverage 0.000
_reflns_number_gt 4186
_reflns_number_total 4549
_reflns_threshold_expression 'I > 2\s(I)'
_cod_data_source_file d3sc02417b2.cif
_cod_data_source_block tx5287
_cod_depositor_comments 'Adding full bibliography for 1569486--1569506.cif.'
_cod_database_code 1569489
_shelx_shelxl_version_number 2018/3
_chemical_oxdiff_formula 'C H O F'
_shelx_space_group_comment
;
The symmetry employed for this shelxl refinement is uniquely defined
by the following loop, which should always be used as a source of
symmetry information in preference to the above space-group names.
They are only intended as comments.
;
_reflns_odcompleteness_completeness 99.73
_reflns_odcompleteness_iscentric 1
_reflns_odcompleteness_theta 66.97
_olex2_refinement_description
;
1. Fixed Uiso
 At 1.2 times of:
  All C(H) groups, All C(H,H) groups
2.a Secondary CH2 refined with riding coordinates:
 C00W(H00A,H00B), C010(H01A,H01B), C011(H01C,H01D), C014(H01E,H01F)
2.b Aromatic/amide H refined with riding coordinates:
 C00F(H00F), C00L(H00L), C00Q(H00Q), C00R(H00R), C00T(H00T), C00V(H00V),
 C00X(H00X), C012(H012)
;
_olex2_submission_special_instructions 'No special instructions were received'
_oxdiff_exptl_absorpt_empirical_details
;
Empirical correction (ABSPACK) includes:
- Absorption correction using spherical harmonics
- Frame scaling
;
_oxdiff_exptl_absorpt_empirical_full_max 1.323
_oxdiff_exptl_absorpt_empirical_full_min 0.745

loop_
_space_group_symop_operation_xyz
'x, y, z'
'-x+1/2, y, -z'
'x+1/2, y+1/2, z+1/2'
'-x+1, y+1/2, -z+1/2'
'-x, -y, -z'
'x-1/2, -y, z'
'-x+1/2, -y+1/2, -z+1/2'
'x, -y+1/2, z+1/2'

loop_
_atom_site_label
_atom_site_type_symbol
_atom_site_fract_x
_atom_site_fract_y
_atom_site_fract_z
_atom_site_U_iso_or_equiv
_atom_site_adp_type
_atom_site_occupancy
_atom_site_site_symmetry_order
_atom_site_calc_flag
_atom_site_refinement_flags_posn
_atom_site_refinement_flags_adp
_atom_site_refinement_flags_occupancy
_atom_site_disorder_assembly
_atom_site_disorder_group
F001 F 0.24070(5) 0.84289(11) 0.31647(3) 0.0333(2) Uani 1 1 d . . . . .
F002 F 0.22923(5) 0.82013(12) 0.39639(3) 0.0356(2) Uani 1 1 d . . . . .
F003 F 0.75811(6) 0.83920(12) 0.35427(3) 0.0387(2) Uani 1 1 d . . . . .
F004 F 0.74392(6) 0.82353(13) 0.43446(3) 0.0406(2) Uani 1 1 d . . . . .
F005 F 0.41346(6) 0.39422(13) 0.31628(3) 0.0454(3) Uani 1 1 d . . . . .
F006 F 0.40413(7) 0.37295(14) 0.39701(3) 0.0494(3) Uani 1 1 d . . . . .
O007 O 0.33584(6) 0.62725(13) 0.27319(3) 0.0282(2) Uani 1 1 d . . . . .
O008 O 0.67143(7) 0.62845(14) 0.30267(3) 0.0329(3) Uani 1 1 d . . . . .
O009 O 0.31543(7) 0.57754(14) 0.44030(3) 0.0329(3) Uani 1 1 d . . . . .
F00A F 0.56491(7) 0.38961(14) 0.41911(4) 0.0550(3) Uani 1 1 d . . . . .
F00B F 0.57619(7) 0.40947(15) 0.33841(3) 0.0551(3) Uani 1 1 d . . . . .
O00C O 0.64538(6) 0.58927(14) 0.46966(3) 0.0333(3) Uani 1 1 d . . . . .
C00D C 0.28331(8) 0.72825(17) 0.33611(4) 0.0239(3) Uani 1 1 d . . . . .
C00E C 0.40716(8) 0.79938(18) 0.45962(4) 0.0251(3) Uani 1 1 d . . . . .
C00F C 0.47410(9) 0.73194(18) 0.47727(4) 0.0255(3) Uani 1 1 d . . . . .
H00F H 0.470508 0.635433 0.492196 0.031 Uiso 1 1 calc R . . . .
C00G C 0.43377(8) 0.84876(17) 0.27869(4) 0.0239(3) Uani 1 1 d . . . . .
C00H C 0.32985(8) 0.62320(17) 0.31415(4) 0.0238(3) Uani 1 1 d . . . . .
C00I C 0.70711(8) 0.73186(18) 0.36954(5) 0.0263(3) Uani 1 1 d . . . . .
C00J C 0.32050(8) 0.60146(18) 0.39961(4) 0.0260(3) Uani 1 1 d . . . . .
C00K C 0.66448(8) 0.62977(18) 0.34366(4) 0.0258(3) Uani 1 1 d . . . . .
C00L C 0.56463(9) 0.97369(18) 0.31906(4) 0.0273(3) Uani 1 1 d . . . . .
H00L H 0.608205 1.015472 0.332661 0.033 Uiso 1 1 calc R . . . .
C00M C 0.54612(9) 0.80623(19) 0.47296(4) 0.0266(3) Uani 1 1 d . . . . .
C00N C 0.65169(8) 0.60951(18) 0.42893(4) 0.0263(3) Uani 1 1 d . . . . .
C00O C 0.57316(8) 0.84679(18) 0.29124(4) 0.0250(3) Uani 1 1 d . . . . .
C00P C 0.27831(8) 0.71741(18) 0.37755(4) 0.0249(3) Uani 1 1 d . . . . .
C00Q C 0.50707(8) 0.78411(18) 0.27153(4) 0.0249(3) Uani 1 1 d . . . . .
H00Q H 0.512075 0.697800 0.253322 0.030 Uiso 1 1 calc R . . . .
C00R C 0.49188(9) 1.03829(18) 0.32668(4) 0.0279(3) Uani 1 1 d . . . . .
H00R H 0.486744 1.122911 0.345344 0.034 Uiso 1 1 calc R . . . .
C00S C 0.70040(8) 0.72225(18) 0.41100(4) 0.0268(3) Uani 1 1 d . . . . .
C00T C 0.42672(9) 0.97660(18) 0.30644(4) 0.0259(3) Uani 1 1 d . . . . .
H00T H 0.377989 1.020819 0.311421 0.031 Uiso 1 1 calc R . . . .
C00U C 0.36986(8) 0.50352(19) 0.33601(5) 0.0285(3) Uani 1 1 d . . . . .
C00V C 0.41322(9) 0.94383(18) 0.43716(4) 0.0287(3) Uani 1 1 d . . . . .
H00V H 0.369009 0.989643 0.425024 0.034 Uiso 1 1 calc R . . . .
C00W C 0.36344(9) 0.78304(19) 0.25631(4) 0.0279(3) Uani 1 1 d . . . . .
H00A H 0.322002 0.863743 0.257305 0.034 Uiso 1 1 calc R . . . .
H00B H 0.376090 0.766561 0.228165 0.034 Uiso 1 1 calc R . . . .
C00X C 0.48451(10) 1.01915(19) 0.43284(5) 0.0314(3) Uani 1 1 d . . . . .
H00X H 0.488035 1.115906 0.418005 0.038 Uiso 1 1 calc R . . . .
C00Y C 0.36531(9) 0.49354(19) 0.37749(5) 0.0307(3) Uani 1 1 d . . . . .
C00Z C 0.61088(9) 0.50454(19) 0.40320(5) 0.0319(3) Uani 1 1 d . . . . .
C010 C 0.61818(9) 0.7324(2) 0.49204(5) 0.0327(3) Uani 1 1 d . . . . .
H01A H 0.658977 0.814729 0.493106 0.039 Uiso 1 1 calc R . . . .
H01B H 0.607329 0.699933 0.519559 0.039 Uiso 1 1 calc R . . . .
C011 C 0.32963(9) 0.7211(2) 0.46614(4) 0.0309(3) Uani 1 1 d . . . . .
H01C H 0.326467 0.687908 0.494216 0.037 Uiso 1 1 calc R . . . .
H01D H 0.289140 0.801831 0.460880 0.037 Uiso 1 1 calc R . . . .
C012 C 0.55090(9) 0.95107(19) 0.45055(4) 0.0296(3) Uani 1 1 d . . . . .
H012 H 0.598779 1.002179 0.447474 0.035 Uiso 1 1 calc R . . . .
C013 C 0.61688(9) 0.5152(2) 0.36174(5) 0.0323(3) Uani 1 1 d . . . . .
C014 C 0.65258(9) 0.7824(2) 0.28163(4) 0.0308(3) Uani 1 1 d . . . . .
H01E H 0.655374 0.764484 0.252704 0.037 Uiso 1 1 calc R . . . .
H01F H 0.691141 0.864623 0.289068 0.037 Uiso 1 1 calc R . . . .

loop_
_atom_site_aniso_label
_atom_site_aniso_U_11
_atom_site_aniso_U_22
_atom_site_aniso_U_33
_atom_site_aniso_U_23
_atom_site_aniso_U_13
_atom_site_aniso_U_12
F001 0.0357(5) 0.0331(5) 0.0307(4) 0.0003(4) -0.0070(4) 0.0125(4)
F002 0.0351(5) 0.0397(5) 0.0319(5) -0.0054(4) 0.0021(4) 0.0101(4)
F003 0.0388(5) 0.0397(5) 0.0374(5) 0.0083(4) 0.0009(4) -0.0144(4)
F004 0.0409(5) 0.0458(6) 0.0346(5) -0.0008(4) -0.0085(4) -0.0163(4)
F005 0.0529(6) 0.0408(6) 0.0428(6) -0.0026(4) 0.0043(5) 0.0232(5)
F006 0.0621(7) 0.0431(6) 0.0429(6) 0.0142(5) -0.0037(5) 0.0234(5)
O007 0.0336(5) 0.0270(5) 0.0240(5) -0.0027(4) -0.0019(4) -0.0042(4)
O008 0.0386(6) 0.0327(6) 0.0272(5) -0.0019(4) 0.0006(4) 0.0103(5)
O009 0.0389(6) 0.0341(6) 0.0254(5) 0.0062(4) -0.0014(4) -0.0106(5)
F00A 0.0622(7) 0.0491(7) 0.0542(7) 0.0006(5) 0.0146(5) -0.0306(6)
F00B 0.0631(7) 0.0542(7) 0.0482(6) -0.0178(5) 0.0012(5) -0.0292(6)
O00C 0.0371(6) 0.0352(6) 0.0277(5) 0.0072(4) 0.0023(4) 0.0089(5)
C00D 0.0219(6) 0.0210(7) 0.0285(7) 0.0017(5) -0.0055(5) 0.0000(5)
C00E 0.0309(7) 0.0261(7) 0.0184(6) -0.0045(5) 0.0011(5) 0.0022(6)
C00F 0.0333(7) 0.0235(7) 0.0197(6) 0.0005(5) 0.0004(5) 0.0018(6)
C00G 0.0286(7) 0.0232(7) 0.0197(6) 0.0040(5) -0.0001(5) -0.0011(6)
C00H 0.0235(7) 0.0221(7) 0.0258(7) -0.0012(5) -0.0024(5) -0.0043(5)
C00I 0.0230(7) 0.0232(7) 0.0329(7) 0.0058(6) 0.0000(6) 0.0000(5)
C00J 0.0258(7) 0.0269(7) 0.0251(7) 0.0030(6) -0.0025(5) -0.0075(6)
C00K 0.0255(7) 0.0251(7) 0.0267(7) 0.0001(6) -0.0006(5) 0.0072(6)
C00L 0.0322(7) 0.0255(7) 0.0240(7) 0.0027(6) -0.0040(5) -0.0058(6)
C00M 0.0321(7) 0.0281(7) 0.0194(6) -0.0040(5) -0.0011(5) 0.0021(6)
C00N 0.0251(7) 0.0259(7) 0.0278(7) 0.0041(6) 0.0007(5) 0.0059(6)
C00O 0.0284(7) 0.0259(7) 0.0209(6) 0.0053(5) 0.0009(5) 0.0003(6)
C00P 0.0216(6) 0.0237(7) 0.0295(7) -0.0029(6) 0.0000(5) -0.0009(5)
C00Q 0.0322(7) 0.0239(7) 0.0187(6) -0.0004(5) 0.0009(5) 0.0007(6)
C00R 0.0390(8) 0.0209(7) 0.0240(7) -0.0022(5) 0.0013(6) -0.0012(6)
C00S 0.0242(7) 0.0259(7) 0.0300(7) 0.0005(6) -0.0056(5) -0.0004(6)
C00T 0.0293(7) 0.0229(7) 0.0256(7) 0.0033(6) 0.0032(5) 0.0021(6)
C00U 0.0280(7) 0.0238(7) 0.0337(8) -0.0021(6) 0.0011(6) 0.0040(6)
C00V 0.0364(8) 0.0259(7) 0.0238(7) -0.0016(6) -0.0038(6) 0.0068(6)
C00W 0.0305(7) 0.0299(8) 0.0233(7) 0.0028(6) -0.0027(5) -0.0014(6)
C00X 0.0442(9) 0.0221(7) 0.0278(7) 0.0016(6) -0.0007(6) -0.0007(6)
C00Y 0.0304(7) 0.0255(7) 0.0359(8) 0.0076(6) -0.0043(6) 0.0035(6)
C00Z 0.0301(8) 0.0261(8) 0.0396(8) 0.0022(6) 0.0058(6) -0.0046(6)
C010 0.0324(8) 0.0391(9) 0.0266(7) -0.0014(6) -0.0020(6) 0.0034(7)
C011 0.0311(7) 0.0395(9) 0.0220(7) -0.0005(6) 0.0013(5) 0.0002(7)
C012 0.0340(8) 0.0272(8) 0.0275(7) -0.0033(6) 0.0013(6) -0.0044(6)
C013 0.0310(8) 0.0278(8) 0.0380(8) -0.0074(6) -0.0017(6) -0.0045(6)
C014 0.0297(7) 0.0371(8) 0.0258(7) 0.0055(6) 0.0010(6) 0.0031(6)

loop_
_atom_type_symbol
_atom_type_description
_atom_type_scat_dispersion_real
_atom_type_scat_dispersion_imag
_atom_type_scat_source
C C 0.0181 0.0091 'International Tables Vol C Tables 4.2.6.8 and 6.1.1.4'
H H 0.0000 0.0000 'International Tables Vol C Tables 4.2.6.8 and 6.1.1.4'
F F 0.0727 0.0534 'International Tables Vol C Tables 4.2.6.8 and 6.1.1.4'
O O 0.0492 0.0322 'International Tables Vol C Tables 4.2.6.8 and 6.1.1.4'

loop_
_geom_angle_atom_site_label_1
_geom_angle_atom_site_label_2
_geom_angle_atom_site_label_3
_geom_angle
_geom_angle_site_symmetry_1
_geom_angle_site_symmetry_3
_geom_angle_publ_flag
C00H O007 C00W 115.57(11) . . ?
C00K O008 C014 116.26(11) . . ?
C00J O009 C011 116.66(11) . . ?
C00N O00C C010 115.93(11) . . ?
F001 C00D C00H 119.26(12) . . ?
F001 C00D C00P 118.66(13) . . ?
C00P C00D C00H 122.06(13) . . ?
C00F C00E C00V 118.98(14) . . ?
C00F C00E C011 120.21(14) . . ?
C00V C00E C011 120.77(14) . . ?
C00M C00F C00E 121.15(14) . . ?
C00Q C00G C00T 119.09(13) . . ?
C00Q C00G C00W 120.31(13) . . ?
C00T C00G C00W 120.60(13) . . ?
O007 C00H C00D 124.29(13) . . ?
O007 C00H C00U 119.25(13) . . ?
C00U C00H C00D 116.40(13) . . ?
F003 C00I C00K 119.74(13) . . ?
F003 C00I C00S 118.65(13) . . ?
C00S C00I C00K 121.57(13) . . ?
O009 C00J C00P 124.87(14) . . ?
O009 C00J C00Y 118.57(13) . . ?
C00Y C00J C00P 116.28(13) . . ?
O008 C00K C00I 124.10(13) . . ?
O008 C00K C013 119.31(13) . . ?
C013 C00K C00I 116.40(13) . . ?
C00R C00L C00O 120.65(13) . . ?
C00F C00M C010 120.83(14) . . ?
C00F C00M C012 119.01(14) . . ?
C012 C00M C010 120.16(14) . . ?
O00C C00N C00S 124.41(14) . . ?
O00C C00N C00Z 118.83(13) . . ?
C00S C00N C00Z 116.62(14) . . ?
C00L C00O C00Q 118.90(13) . . ?
C00L C00O C014 120.48(14) . . ?
C00Q C00O C014 120.59(13) . . ?
F002 C00P C00D 118.23(13) . . ?
F002 C00P C00J 120.19(13) . . ?
C00D C00P C00J 121.55(13) . . ?
C00G C00Q C00O 120.99(13) . . ?
C00L C00R C00T 119.92(13) . . ?
F004 C00S C00I 118.68(13) . . ?
F004 C00S C00N 119.46(13) . . ?
C00I C00S C00N 121.84(14) . . ?
C00R C00T C00G 120.44(14) . . ?
F005 C00U C00H 119.18(13) . . ?
F005 C00U C00Y 119.33(13) . . ?
C00Y C00U C00H 121.49(14) . . ?
C00X C00V C00E 120.35(14) . . ?
O007 C00W C00G 112.54(11) . . ?
C00V C00X C012 120.27(14) . . ?
F006 C00Y C00J 118.96(14) . . ?
F006 C00Y C00U 118.88(14) . . ?
C00U C00Y C00J 122.14(14) . . ?
F00A C00Z C00N 118.96(14) . . ?
F00A C00Z C013 119.45(14) . . ?
C013 C00Z C00N 121.59(14) . . ?
O00C C010 C00M 112.06(12) . . ?
O009 C011 C00E 113.12(12) . . ?
C00X C012 C00M 120.25(14) . . ?
F00B C013 C00K 119.25(14) . . ?
F00B C013 C00Z 118.80(14) . . ?
C00Z C013 C00K 121.95(14) . . ?
O008 C014 C00O 112.95(12) . . ?

loop_
_geom_bond_atom_site_label_1
_geom_bond_atom_site_label_2
_geom_bond_distance
_geom_bond_site_symmetry_2
_geom_bond_publ_flag
F001 C00D 1.3445(16) . ?
F002 C00P 1.3497(17) . ?
F003 C00I 1.3438(17) . ?
F004 C00S 1.3475(17) . ?
F005 C00U 1.3416(17) . ?
F006 C00Y 1.3439(17) . ?
O007 C00H 1.3614(17) . ?
O007 C00W 1.4676(18) . ?
O008 C00K 1.3636(17) . ?
O008 C014 1.4651(19) . ?
O009 C00J 1.3646(17) . ?
O009 C011 1.4644(19) . ?
F00A C00Z 1.3393(18) . ?
F00B C013 1.3421(18) . ?
O00C C00N 1.3640(18) . ?
O00C C010 1.4616(19) . ?
C00D C00H 1.387(2) . ?
C00D C00P 1.378(2) . ?
C00E C00F 1.392(2) . ?
C00E C00V 1.395(2) . ?
C00E C011 1.497(2) . ?
C00F C00M 1.388(2) . ?
C00G C00Q 1.391(2) . ?
C00G C00T 1.394(2) . ?
C00G C00W 1.5027(19) . ?
C00H C00U 1.387(2) . ?
C00I C00K 1.390(2) . ?
C00I C00S 1.381(2) . ?
C00J C00P 1.388(2) . ?
C00J C00Y 1.387(2) . ?
C00K C013 1.385(2) . ?
C00L C00O 1.393(2) . ?
C00L C00R 1.385(2) . ?
C00M C010 1.504(2) . ?
C00M C012 1.395(2) . ?
C00N C00S 1.384(2) . ?
C00N C00Z 1.386(2) . ?
C00O C00Q 1.395(2) . ?
C00O C014 1.503(2) . ?
C00R C00T 1.387(2) . ?
C00U C00Y 1.378(2) . ?
C00V C00X 1.381(2) . ?
C00X C012 1.387(2) . ?
C00Z C013 1.380(2) . ?
